data_7719175
loop_
_publ_author_name
'Tariq, Qamar-Un-Nisa'
'Tariq, Maher-Un-Nisa'
'Manzoor, Saira'
'Yu, Qiyao'
'Zhang, Jian-Guo'

_publ_section_title
;
 Development of super-heat-resistant purine-based coordination polymers
 for applications in energetic materials.
;
_journal_issue 33
_journal_name_full 'Dalton transactions (Cambridge, England : 2003)'
_journal_page_first 12454
_journal_page_last 12462
_journal_paper_doi 10.1039/d5dt01509j
_journal_volume 54
_journal_year 2025
_chemical_formula_sum 'C10 H16 Ag2 Cl4 N10 O18'
_chemical_formula_weight 921.87
_space_group_IT_number 14
_space_group_name_Hall '-P 2ybc'
_space_group_name_H-M_alt 'P 1 21/c 1'
_symmetry_cell_setting monoclinic
_symmetry_space_group_name_H-M 'P 1 21/c 1'
_atom_sites_solution_hydrogens geom
_atom_sites_solution_primary direct
_atom_sites_solution_secondary difmap
_audit_creation_method SHELXL-97
_audit_update_record
;
2025-03-05 deposited with the CCDC.	2025-07-23 downloaded from the CCDC.
;
_cell_angle_alpha 90.00
_cell_angle_beta 112.973(5)
_cell_angle_gamma 90.00
_cell_formula_units_Z 2
_cell_length_a 14.9082(13)
_cell_length_b 7.3235(8)
_cell_length_c 12.9223(11)
_cell_measurement_reflns_used 3347
_cell_measurement_temperature 293(2)
_cell_measurement_theta_max 28.255
_cell_measurement_theta_min 2.668
_cell_volume 1299.0(2)
_computing_cell_refinement 'Bruker SMART'
_computing_data_collection 'Bruker SMART'
_computing_data_reduction 'Bruker SAINT'
_computing_molecular_graphics 'Bruker SHELXTL'
_computing_publication_material 'Bruker SHELXTL'
_computing_structure_refinement 'SHELXL-97 (Sheldrick, 1997)'
_computing_structure_solution 'SHELXS-97 (Sheldrick, 1990)'
_diffrn_ambient_temperature 293(2)
_diffrn_measured_fraction_theta_full 0.995
_diffrn_measured_fraction_theta_max 0.995
_diffrn_measurement_device_type 'CCD area detector'
_diffrn_measurement_method 'phi and omega scans'
_diffrn_radiation_monochromator graphite
_diffrn_radiation_source 'fine-focus sealed tube'
_diffrn_radiation_type MoK\a
_diffrn_radiation_wavelength 0.71073
_diffrn_reflns_av_R_equivalents 0.0443
_diffrn_reflns_av_sigmaI/netI 0.0462
_diffrn_reflns_limit_h_max 17
_diffrn_reflns_limit_h_min -14
_diffrn_reflns_limit_k_max 8
_diffrn_reflns_limit_k_min -8
_diffrn_reflns_limit_l_max 15
_diffrn_reflns_limit_l_min -15
_diffrn_reflns_number 5927
_diffrn_reflns_theta_full 25.02
_diffrn_reflns_theta_max 25.02
_diffrn_reflns_theta_min 2.97
_exptl_absorpt_coefficient_mu 2.023
_exptl_absorpt_correction_T_max 0.8233
_exptl_absorpt_correction_T_min 0.5378
_exptl_absorpt_correction_type multi-scan
_exptl_absorpt_process_details sadabs
_exptl_crystal_colour Colorless
_exptl_crystal_density_diffrn 2.357
_exptl_crystal_density_meas 2.357
_exptl_crystal_density_method 'not measured'
_exptl_crystal_description block
_exptl_crystal_F_000 904
_exptl_crystal_size_max 0.35
_exptl_crystal_size_mid 0.26
_exptl_crystal_size_min 0.10
_refine_diff_density_max 0.667
_refine_diff_density_min -1.046
_refine_diff_density_rms 0.121
_refine_ls_extinction_method none
_refine_ls_goodness_of_fit_ref 1.075
_refine_ls_hydrogen_treatment mixed
_refine_ls_matrix_type full
_refine_ls_number_parameters 199
_refine_ls_number_reflns 2281
_refine_ls_number_restraints 0
_refine_ls_restrained_S_all 1.075
_refine_ls_R_factor_all 0.0491
_refine_ls_R_factor_gt 0.0418
_refine_ls_shift/su_max 0.000
_refine_ls_shift/su_mean 0.000
_refine_ls_structure_factor_coef Fsqd
_refine_ls_weighting_details 'calc w=1/[\s^2^(Fo^2^)+(0.0489P)^2^+4.0104P] where P=(Fo^2^+2Fc^2^)/3'
_refine_ls_weighting_scheme calc
_refine_ls_wR_factor_gt 0.1081
_refine_ls_wR_factor_ref 0.1117
_reflns_number_gt 1947
_reflns_number_total 2281
_reflns_threshold_expression >2sigma(I)
_cod_data_source_file d5dt01509j2.cif
_cod_data_source_block 230321d
_cod_depositor_comments
;
The following automatic conversions were performed:

data item '_symmetry_cell_setting' value 'Monoclinic' was changed to
'monoclinic' in accordance with the
/home/data/users/saulius/crontab/automatic-downloads/rss-feeds/RSC/lib/dictionaries/cif_core.dic
dictionary named 'cif_core.dic' version 2.4.2 last updated on
2011-04-26.

Automatic conversion script
Id: cif_fix_values 8170 2020-07-09 18:12:32Z antanas 

 Adding full bibliography for 7719175--7719176.cif.
;
_cod_original_sg_symbol_H-M P2(1)/c
_cod_database_code 7719175

loop_
_symmetry_equiv_pos_as_xyz
'x, y, z'
'-x, y+1/2, -z+1/2'
'-x, -y, -z'
'x, -y-1/2, z-1/2'

loop_
_atom_site_label
_atom_site_type_symbol
_atom_site_fract_x
_atom_site_fract_y
_atom_site_fract_z
_atom_site_U_iso_or_equiv
_atom_site_adp_type
_atom_site_occupancy
_atom_site_symmetry_multiplicity
_atom_site_calc_flag
_atom_site_refinement_flags
_atom_site_disorder_assembly
_atom_site_disorder_group
Ag1 Ag 0.45454(3) 0.62615(6) 0.40277(4) 0.03999(19) Uani 1 1 d . . .
Cl1 Cl 0.36103(10) 0.9426(2) 0.16866(11) 0.0391(3) Uani 1 1 d . . .
Cl2 Cl 0.96244(9) 0.71578(18) 0.06488(10) 0.0329(3) Uani 1 1 d . . .
N1 N 0.4201(3) 0.2130(7) 0.5012(4) 0.0350(10) Uani 1 1 d . . .
N2 N 0.3070(3) -0.0023(6) 0.4564(4) 0.0354(11) Uani 1 1 d . . .
H2 H 0.2777 -0.1025 0.4587 0.042 Uiso 1 1 calc R . .
N3 N 0.3382(3) 0.4214(6) 0.3479(4) 0.0332(10) Uani 1 1 d . . .
N4 N 0.1877(3) 0.3120(7) 0.2282(3) 0.0337(10) Uani 1 1 d . . .
H4 H 0.1362 0.3350 0.1694 0.040 Uiso 1 1 calc R . .
N5 N 0.1225(3) 0.0261(7) 0.2426(4) 0.0452(13) Uani 1 1 d . . .
H5A H 0.0728 0.0459 0.1813 0.054 Uiso 1 1 calc R . .
H5B H 0.1272 -0.0747 0.2785 0.054 Uiso 1 1 calc R . .
O1 O 0.3336(4) 0.8233(8) 0.2382(5) 0.0725(15) Uani 1 1 d . . .
O2 O 0.4410(4) 1.0500(9) 0.2376(5) 0.0855(18) Uani 1 1 d . . .
O3 O 0.2824(4) 1.0579(8) 0.1081(5) 0.0700(15) Uani 1 1 d . . .
O4 O 0.3892(4) 0.8429(8) 0.0929(5) 0.0725(16) Uani 1 1 d . . .
O5 O 1.0436(3) 0.6280(6) 0.1473(4) 0.0561(12) Uani 1 1 d . . .
O6 O 0.8838(3) 0.5916(6) 0.0171(4) 0.0473(11) Uani 1 1 d . . .
O7 O 0.9325(3) 0.8649(6) 0.1147(4) 0.0487(11) Uani 1 1 d . . .
O8 O 0.9888(3) 0.7807(7) -0.0239(4) 0.0517(11) Uani 1 1 d . . .
O9 O 0.8367(3) 0.2374(6) 0.0787(4) 0.0582(13) Uani 1 1 d . . .
H9C H 0.8617 0.3295 0.0601 0.070 Uiso 1 1 d R . .
H9D H 0.8731 0.1452 0.0850 0.070 Uiso 1 1 d R . .
C1 C 0.3942(4) 0.0541(8) 0.5288(5) 0.0357(13) Uani 1 1 d . . .
H1 H 0.4326 -0.0119 0.5920 0.043 Uiso 1 1 calc R . .
C2 C 0.2747(4) 0.1316(8) 0.3790(4) 0.0342(12) Uani 1 1 d . . .
C3 C 0.3445(4) 0.2671(7) 0.4064(4) 0.0300(11) Uani 1 1 d . . .
C4 C 0.2574(4) 0.4369(9) 0.2599(5) 0.0381(13) Uani 1 1 d . . .
H4A H 0.2480 0.5421 0.2166 0.046 Uiso 1 1 calc R . .
C5 C 0.1910(4) 0.1492(8) 0.2813(5) 0.0371(13) Uani 1 1 d . . .

loop_
_atom_site_aniso_label
_atom_site_aniso_U_11
_atom_site_aniso_U_22
_atom_site_aniso_U_33
_atom_site_aniso_U_23
_atom_site_aniso_U_13
_atom_site_aniso_U_12
Ag1 0.0283(3) 0.0440(3) 0.0394(3) 0.00049(19) 0.00427(19) -0.00976(19)
Cl1 0.0382(8) 0.0429(8) 0.0356(7) 0.0022(6) 0.0136(6) 0.0034(6)
Cl2 0.0298(7) 0.0332(7) 0.0306(6) -0.0010(5) 0.0062(5) -0.0022(5)
N1 0.027(2) 0.039(3) 0.034(2) -0.001(2) 0.007(2) -0.007(2)
N2 0.036(3) 0.030(3) 0.038(3) 0.008(2) 0.012(2) -0.001(2)
N3 0.025(2) 0.038(3) 0.029(2) -0.002(2) 0.0022(19) -0.0049(19)
N4 0.025(2) 0.040(3) 0.024(2) 0.004(2) -0.0028(18) 0.000(2)
N5 0.030(3) 0.050(3) 0.044(3) -0.012(2) 0.003(2) -0.017(2)
O1 0.063(3) 0.080(4) 0.080(4) 0.033(3) 0.033(3) 0.002(3)
O2 0.082(4) 0.097(4) 0.055(3) -0.005(3) 0.003(3) -0.033(4)
O3 0.063(3) 0.074(3) 0.078(4) 0.026(3) 0.032(3) 0.032(3)
O4 0.087(4) 0.071(4) 0.072(4) -0.014(3) 0.045(3) 0.014(3)
O5 0.048(3) 0.059(3) 0.044(2) 0.004(2) -0.001(2) 0.017(2)
O6 0.042(2) 0.049(3) 0.045(2) -0.009(2) 0.011(2) -0.019(2)
O7 0.051(3) 0.037(2) 0.057(3) -0.014(2) 0.020(2) 0.000(2)
O8 0.049(3) 0.060(3) 0.052(3) 0.010(2) 0.025(2) -0.002(2)
O9 0.046(3) 0.042(3) 0.092(4) 0.008(2) 0.033(3) 0.012(2)
C1 0.035(3) 0.030(3) 0.039(3) 0.003(2) 0.010(3) -0.004(2)
C2 0.028(3) 0.041(3) 0.032(3) -0.002(2) 0.009(2) -0.001(2)
C3 0.024(3) 0.034(3) 0.033(3) -0.006(2) 0.012(2) -0.007(2)
C4 0.031(3) 0.046(3) 0.032(3) 0.003(3) 0.005(2) -0.003(3)
C5 0.029(3) 0.048(3) 0.032(3) -0.005(3) 0.009(2) 0.000(3)

loop_
_atom_type_symbol
_atom_type_description
_atom_type_scat_dispersion_real
_atom_type_scat_dispersion_imag
_atom_type_scat_source
C C 0.0033 0.0016 'International Tables Vol C Tables 4.2.6.8 and 6.1.1.4'
H H 0.0000 0.0000 'International Tables Vol C Tables 4.2.6.8 and 6.1.1.4'
N N 0.0061 0.0033 'International Tables Vol C Tables 4.2.6.8 and 6.1.1.4'
O O 0.0106 0.0060 'International Tables Vol C Tables 4.2.6.8 and 6.1.1.4'
Cl Cl 0.1484 0.1585 'International Tables Vol C Tables 4.2.6.8 and 6.1.1.4'
Ag Ag -0.8971 1.1015 'International Tables Vol C Tables 4.2.6.8 and 6.1.1.4'

loop_
_geom_angle_atom_site_label_1
_geom_angle_atom_site_label_2
_geom_angle_atom_site_label_3
_geom_angle
_geom_angle_site_symmetry_1
_geom_angle_site_symmetry_3
_geom_angle_publ_flag
N1 Ag1 N3 164.39(17) 3_666 . ?
N1 Ag1 O1 109.56(18) 3_666 . ?
N3 Ag1 O1 84.69(17) . . ?
N1 Ag1 Ag1 81.15(13) 3_666 3_666 ?
N3 Ag1 Ag1 83.73(12) . 3_666 ?
O1 Ag1 Ag1 165.26(11) . 3_666 ?
O3 Cl1 O4 109.4(3) . . ?
O3 Cl1 O2 109.3(4) . . ?
O4 Cl1 O2 108.6(4) . . ?
O3 Cl1 O1 109.7(3) . . ?
O4 Cl1 O1 111.0(4) . . ?
O2 Cl1 O1 108.8(4) . . ?
O5 Cl2 O6 110.7(3) . . ?
O5 Cl2 O7 109.5(3) . . ?
O6 Cl2 O7 109.6(3) . . ?
O5 Cl2 O8 109.4(3) . . ?
O6 Cl2 O8 107.6(3) . . ?
O7 Cl2 O8 109.9(3) . . ?
C1 N1 C3 105.8(4) . . ?
C1 N1 Ag1 127.5(4) . 3_666 ?
C3 N1 Ag1 126.1(4) . 3_666 ?
C1 N2 C2 105.2(5) . . ?
C1 N2 H2 127.4 . . ?
C2 N2 H2 127.4 . . ?
C4 N3 C3 113.8(5) . . ?
C4 N3 Ag1 124.7(4) . . ?
C3 N3 Ag1 121.4(3) . . ?
C4 N4 C5 125.2(5) . . ?
C4 N4 H4 117.4 . . ?
C5 N4 H4 117.4 . . ?
C5 N5 H5A 120.0 . . ?
C5 N5 H5B 120.0 . . ?
H5A N5 H5B 120.0 . . ?
Cl1 O1 Ag1 125.1(3) . . ?
H9C O9 H9D 108.8 . . ?
N1 C1 N2 113.1(5) . . ?
N1 C1 H1 123.5 . . ?
N2 C1 H1 123.5 . . ?
N2 C2 C3 108.5(5) . . ?
N2 C2 C5 132.4(5) . . ?
C3 C2 C5 119.0(5) . . ?
N3 C3 N1 127.1(5) . . ?
N3 C3 C2 125.5(5) . . ?
N1 C3 C2 107.4(5) . . ?
N3 C4 N4 124.0(5) . . ?
N3 C4 H4A 118.0 . . ?
N4 C4 H4A 118.0 . . ?
N5 C5 N4 122.7(5) . . ?
N5 C5 C2 125.0(6) . . ?
N4 C5 C2 112.3(5) . . ?

loop_
_geom_bond_atom_site_label_1
_geom_bond_atom_site_label_2
_geom_bond_distance
_geom_bond_site_symmetry_2
_geom_bond_publ_flag
Ag1 N1 2.147(4) 3_666 ?
Ag1 N3 2.191(4) . ?
Ag1 O1 2.620(5) . ?
Ag1 Ag1 2.9845(9) 3_666 ?
Cl1 O3 1.409(5) . ?
Cl1 O4 1.410(5) . ?
Cl1 O2 1.416(6) . ?
Cl1 O1 1.423(5) . ?
Cl2 O5 1.416(4) . ?
Cl2 O6 1.421(4) . ?
Cl2 O7 1.425(4) . ?
Cl2 O8 1.431(4) . ?
N1 C1 1.318(7) . ?
N1 C3 1.361(7) . ?
N1 Ag1 2.147(4) 3_666 ?
N2 C1 1.337(7) . ?
N2 C2 1.349(7) . ?
N2 H2 0.8600 . ?
N3 C4 1.298(7) . ?
N3 C3 1.342(7) . ?
N4 C4 1.324(7) . ?
N4 C5 1.367(8) . ?
N4 H4 0.8600 . ?
N5 C5 1.306(7) . ?
N5 H5A 0.8600 . ?
N5 H5B 0.8600 . ?
O9 H9C 0.8501 . ?
O9 H9D 0.8500 . ?
C1 H1 0.9300 . ?
C2 C3 1.380(7) . ?
C2 C5 1.392(8) . ?
C4 H4A 0.9300 . ?

loop_
_geom_torsion_atom_site_label_1
_geom_torsion_atom_site_label_2
_geom_torsion_atom_site_label_3
_geom_torsion_atom_site_label_4
_geom_torsion
_geom_torsion_site_symmetry_1
_geom_torsion_site_symmetry_2
_geom_torsion_site_symmetry_3
_geom_torsion_site_symmetry_4
_geom_torsion_publ_flag
N1 Ag1 N3 C4 161.4(6) 3_666 . . . ?
O1 Ag1 N3 C4 5.0(5) . . . . ?
Ag1 Ag1 N3 C4 175.9(5) 3_666 . . . ?
N1 Ag1 N3 C3 -17.0(9) 3_666 . . . ?
O1 Ag1 N3 C3 -173.4(4) . . . . ?
Ag1 Ag1 N3 C3 -2.6(4) 3_666 . . . ?
O3 Cl1 O1 Ag1 -166.0(4) . . . . ?
O4 Cl1 O1 Ag1 72.9(5) . . . . ?
O2 Cl1 O1 Ag1 -46.5(5) . . . . ?
N1 Ag1 O1 Cl1 43.0(5) 3_666 . . . ?
N3 Ag1 O1 Cl1 -143.5(4) . . . . ?
Ag1 Ag1 O1 Cl1 178.14(17) 3_666 . . . ?
C3 N1 C1 N2 1.5(6) . . . . ?
Ag1 N1 C1 N2 173.4(4) 3_666 . . . ?
C2 N2 C1 N1 -1.2(6) . . . . ?
C1 N2 C2 C3 0.4(6) . . . . ?
C1 N2 C2 C5 177.3(6) . . . . ?
C4 N3 C3 N1 179.5(5) . . . . ?
Ag1 N3 C3 N1 -1.9(7) . . . . ?
C4 N3 C3 C2 0.8(8) . . . . ?
Ag1 N3 C3 C2 179.4(4) . . . . ?
C1 N1 C3 N3 179.9(5) . . . . ?
Ag1 N1 C3 N3 7.9(8) 3_666 . . . ?
C1 N1 C3 C2 -1.2(6) . . . . ?
Ag1 N1 C3 C2 -173.2(4) 3_666 . . . ?
N2 C2 C3 N3 179.4(5) . . . . ?
C5 C2 C3 N3 2.0(8) . . . . ?
N2 C2 C3 N1 0.5(6) . . . . ?
C5 C2 C3 N1 -176.9(5) . . . . ?
C3 N3 C4 N4 -1.3(8) . . . . ?
Ag1 N3 C4 N4 -179.8(4) . . . . ?
C5 N4 C4 N3 -1.1(9) . . . . ?
C4 N4 C5 N5 -175.9(5) . . . . ?
C4 N4 C5 C2 3.8(8) . . . . ?
N2 C2 C5 N5 -1.0(10) . . . . ?
C3 C2 C5 N5 175.7(5) . . . . ?
N2 C2 C5 N4 179.4(6) . . . . ?
C3 C2 C5 N4 -4.0(7) . . . . ?
